data_2213013
loop_
_publ_author_name
'Feng-Wu Wang'
'Yi-Jun Wei'
'Qi-Yong Zhu'

_publ_section_title {2-Bromo-4-chloro-6-[2-(isopropylammonio)ethyliminomethyl]phenolato}dichloridozinc(II)
_journal_coeditor_code SJ2240
_journal_issue 4
_journal_name_full 'Acta Crystallographica Section E'
_journal_page_first m1084
_journal_page_last m1085
_journal_paper_doi 10.1107/S1600536807011300
_journal_volume 63
_journal_year 2007
_chemical_formula_iupac '[Zn Cl2 (C12 H16 Br Cl N2 O)]'
_chemical_formula_moiety 'C12 H16 Br Cl3 N2 O Zn'
_chemical_formula_sum 'C12 H16 Br Cl3 N2 O Zn'
_chemical_formula_weight 455.90
_chemical_name_systematic
;
{2-Bromo-4-chloro-6-[2-
(isopropylammonio)ethyliminomethyl]phenolato}dichloridozinc(II)
;
_space_group_IT_number 14
_symmetry_cell_setting monoclinic
_symmetry_space_group_name_Hall '-P 2ybc'
_symmetry_space_group_name_H-M 'P 1 21/c 1'
_atom_sites_solution_hydrogens geom
_atom_sites_solution_primary direct
_atom_sites_solution_secondary difmap
_audit_creation_method SHELXL97
_cell_angle_alpha 90.00
_cell_angle_beta 99.5000(10)
_cell_angle_gamma 90.00
_cell_formula_units_Z 4
_cell_length_a 12.418(2)
_cell_length_b 10.4820(10)
_cell_length_c 13.754(2)
_cell_measurement_reflns_used 4009
_cell_measurement_temperature 298(2)
_cell_measurement_theta_max 25.6
_cell_measurement_theta_min 2.4
_cell_volume 1765.7(4)
_computing_cell_refinement 'SAINT (Bruker, 1998)'
_computing_data_collection 'SMART (Bruker, 1998)'
_computing_data_reduction SAINT
_computing_molecular_graphics 'SHELXTL (Sheldrick, 1997b)'
_computing_publication_material SHELXTL
_computing_structure_refinement 'SHELXL97 (Sheldrick, 1997a)'
_computing_structure_solution 'SHELXS97 (Sheldrick, 1997a)'
_diffrn_ambient_temperature 298(2)
_diffrn_measured_fraction_theta_full 0.987
_diffrn_measured_fraction_theta_max 0.987
_diffrn_measurement_device_type 'Bruker SMART APEX CCD area-detector'
_diffrn_measurement_method \w
_diffrn_radiation_monochromator graphite
_diffrn_radiation_source 'fine-focus sealed tube'
_diffrn_radiation_type MoK\a
_diffrn_radiation_wavelength 0.71073
_diffrn_reflns_av_R_equivalents 0.0368
_diffrn_reflns_av_sigmaI/netI 0.0390
_diffrn_reflns_limit_h_max 16
_diffrn_reflns_limit_h_min -16
_diffrn_reflns_limit_k_max 13
_diffrn_reflns_limit_k_min -13
_diffrn_reflns_limit_l_max 17
_diffrn_reflns_limit_l_min -17
_diffrn_reflns_number 14683
_diffrn_reflns_theta_full 27.50
_diffrn_reflns_theta_max 27.50
_diffrn_reflns_theta_min 2.46
_diffrn_standards_number 0
_exptl_absorpt_coefficient_mu 4.103
_exptl_absorpt_correction_T_max 0.4521
_exptl_absorpt_correction_T_min 0.4038
_exptl_absorpt_correction_type multi-scan
_exptl_absorpt_process_details '(SADABS; Sheldrick, 1996)'
_exptl_crystal_colour colourless
_exptl_crystal_density_diffrn 1.715
_exptl_crystal_density_method 'not measured'
_exptl_crystal_description block
_exptl_crystal_F_000 904
_exptl_crystal_size_max 0.27
_exptl_crystal_size_mid 0.23
_exptl_crystal_size_min 0.23
_refine_diff_density_max 0.526
_refine_diff_density_min -0.652
_refine_ls_extinction_method none
_refine_ls_goodness_of_fit_ref 1.019
_refine_ls_hydrogen_treatment constr
_refine_ls_matrix_type full
_refine_ls_number_parameters 183
_refine_ls_number_reflns 3997
_refine_ls_number_restraints 0
_refine_ls_restrained_S_all 1.019
_refine_ls_R_factor_all 0.0582
_refine_ls_R_factor_gt 0.0375
_refine_ls_shift/su_max 0.000
_refine_ls_shift/su_mean 0.000
_refine_ls_structure_factor_coef Fsqd
_refine_ls_weighting_details 'calc w = 1/[\s^2^(Fo^2^)+(0.0425P)^2^+1.0898P] where P=(Fo^2^+2Fc^2^)/3'
_refine_ls_weighting_scheme calc
_refine_ls_wR_factor_gt 0.0852
_refine_ls_wR_factor_ref 0.0938
_reflns_number_gt 2962
_reflns_number_total 3997
_reflns_threshold_expression I>2\s(I)
_cod_data_source_file sj2240.cif
_cod_data_source_block I
_cod_original_sg_symbol_H-M 'P 21/c'
_cod_database_code 2213013
_cod_database_fobs_code 2213013

loop_
_symmetry_equiv_pos_as_xyz
'x, y, z'
'-x, y+1/2, -z+1/2'
'-x, -y, -z'
'x, -y-1/2, z-1/2'

loop_
_atom_site_type_symbol
_atom_site_label
_atom_site_fract_x
_atom_site_fract_y
_atom_site_fract_z
_atom_site_U_iso_or_equiv
_atom_site_adp_type
_atom_site_calc_flag
_atom_site_refinement_flags
_atom_site_occupancy
Zn Zn1 -0.00456(3) 0.24102(4) 0.31183(3) 0.03836(12) Uani d . 1
Br Br1 0.30537(3) 0.05576(4) 0.52926(3) 0.05479(14) Uani d . 1
Cl Cl1 0.53906(11) 0.0978(2) 0.22561(12) 0.1459(9) Uani d . 1
Cl Cl2 -0.04377(8) 0.42943(9) 0.37635(7) 0.0526(2) Uani d . 1
Cl Cl3 -0.14551(8) 0.10750(10) 0.30474(7) 0.0526(2) Uani d . 1
O O1 0.12915(18) 0.1663(3) 0.37788(16) 0.0469(6) Uani d . 1
N N1 0.0443(2) 0.2695(3) 0.18107(19) 0.0367(6) Uani d . 1
N N2 -0.1544(2) 0.1494(3) 0.0663(2) 0.0416(7) Uani d . 1
H H2A -0.1182 0.1079 0.1191 0.050 Uiso calc R 1
H H2B -0.1233 0.1279 0.0140 0.050 Uiso calc R 1
C C1 0.2273(3) 0.1854(4) 0.2418(2) 0.0426(8) Uani d . 1
C C2 0.2173(3) 0.1526(3) 0.3401(2) 0.0378(7) Uani d . 1
C C3 0.3119(3) 0.1025(4) 0.3977(2) 0.0448(8) Uani d . 1
C C4 0.4088(3) 0.0853(5) 0.3638(3) 0.0668(12) Uani d . 1
H H4 0.4692 0.0514 0.4047 0.080 Uiso calc R 1
C C5 0.4150(3) 0.1190(6) 0.2683(3) 0.0779(15) Uani d . 1
C C6 0.3273(3) 0.1682(5) 0.2086(3) 0.0652(12) Uani d . 1
H H6 0.3334 0.1909 0.1444 0.078 Uiso calc R 1
C C7 0.1413(3) 0.2404(3) 0.1700(2) 0.0428(8) Uani d . 1
H H7 0.1590 0.2565 0.1080 0.051 Uiso calc R 1
C C8 -0.0246(3) 0.3319(3) 0.0968(2) 0.0447(8) Uani d . 1
H H8A 0.0048 0.3136 0.0372 0.054 Uiso calc R 1
H H8B -0.0220 0.4235 0.1067 0.054 Uiso calc R 1
C C9 -0.1408(3) 0.2888(3) 0.0833(3) 0.0460(8) Uani d . 1
H H9A -0.1712 0.3116 0.1415 0.055 Uiso calc R 1
H H9B -0.1820 0.3338 0.0277 0.055 Uiso calc R 1
C C10 -0.2714(3) 0.1046(4) 0.0484(3) 0.0573(10) Uani d . 1
H H10 -0.3091 0.1426 0.0985 0.069 Uiso calc R 1
C C11 -0.2721(4) -0.0384(4) 0.0601(4) 0.0782(14) Uani d . 1
H H11A -0.2297 -0.0766 0.0155 0.117 Uiso calc R 1
H H11B -0.3458 -0.0691 0.0457 0.117 Uiso calc R 1
H H11C -0.2411 -0.0605 0.1266 0.117 Uiso calc R 1
C C12 -0.3277(4) 0.1486(6) -0.0526(4) 0.0923(18) Uani d . 1
H H12A -0.3289 0.2402 -0.0547 0.138 Uiso calc R 1
H H12B -0.4011 0.1167 -0.0648 0.138 Uiso calc R 1
H H12C -0.2885 0.1168 -0.1022 0.138 Uiso calc R 1

loop_
_atom_site_aniso_label
_atom_site_aniso_U_11
_atom_site_aniso_U_22
_atom_site_aniso_U_33
_atom_site_aniso_U_12
_atom_site_aniso_U_13
_atom_site_aniso_U_23
Zn1 0.0350(2) 0.0501(3) 0.0317(2) 0.00675(17) 0.01073(15) 0.00151(17)
Br1 0.0471(2) 0.0710(3) 0.0447(2) 0.00993(18) 0.00299(16) 0.00403(18)
Cl1 0.0459(7) 0.307(3) 0.0946(10) 0.0481(11) 0.0418(7) 0.0360(14)
Cl2 0.0578(6) 0.0508(5) 0.0542(5) 0.0018(4) 0.0237(4) -0.0087(4)
Cl3 0.0477(5) 0.0624(6) 0.0508(5) -0.0064(4) 0.0169(4) 0.0059(4)
O1 0.0352(12) 0.0692(17) 0.0391(13) 0.0139(12) 0.0143(10) 0.0102(12)
N1 0.0409(15) 0.0396(16) 0.0307(14) -0.0019(12) 0.0092(11) 0.0008(11)
N2 0.0363(15) 0.0513(17) 0.0379(15) 0.0019(13) 0.0086(12) 0.0015(13)
C1 0.0326(17) 0.055(2) 0.0430(18) -0.0009(16) 0.0139(15) -0.0017(16)
C2 0.0346(17) 0.0435(19) 0.0364(17) -0.0014(14) 0.0091(14) -0.0021(15)
C3 0.0370(18) 0.059(2) 0.0392(18) 0.0034(16) 0.0083(15) 0.0012(17)
C4 0.034(2) 0.108(4) 0.059(3) 0.014(2) 0.0084(18) 0.007(2)
C5 0.032(2) 0.139(5) 0.067(3) 0.013(2) 0.021(2) 0.000(3)
C6 0.046(2) 0.106(4) 0.047(2) 0.002(2) 0.0205(19) 0.004(2)
C7 0.045(2) 0.052(2) 0.0335(17) -0.0082(16) 0.0152(15) 0.0019(16)
C8 0.051(2) 0.044(2) 0.0388(18) -0.0027(16) 0.0052(15) 0.0091(16)
C9 0.047(2) 0.047(2) 0.043(2) 0.0083(16) 0.0055(16) 0.0066(16)
C10 0.037(2) 0.070(3) 0.066(3) -0.0067(19) 0.0131(18) -0.002(2)
C11 0.067(3) 0.073(3) 0.093(4) -0.021(2) 0.011(3) 0.002(3)
C12 0.055(3) 0.104(4) 0.106(4) -0.014(3) -0.025(3) 0.026(3)

loop_
_atom_type_symbol
_atom_type_description
_atom_type_scat_dispersion_real
_atom_type_scat_dispersion_imag
_atom_type_scat_source
C C 0.0033 0.0016 'International Tables Vol C Tables 4.2.6.8 and 6.1.1.4'
H H 0.0000 0.0000 'International Tables Vol C Tables 4.2.6.8 and 6.1.1.4'
N N 0.0061 0.0033 'International Tables Vol C Tables 4.2.6.8 and 6.1.1.4'
O O 0.0106 0.0060 'International Tables Vol C Tables 4.2.6.8 and 6.1.1.4'
Cl Cl 0.1484 0.1585 'International Tables Vol C Tables 4.2.6.8 and 6.1.1.4'
Zn Zn 0.2839 1.4301 'International Tables Vol C Tables 4.2.6.8 and 6.1.1.4'
Br Br -0.2901 2.4595 'International Tables Vol C Tables 4.2.6.8 and 6.1.1.4'

loop_
_geom_angle_atom_site_label_1
_geom_angle_atom_site_label_2
_geom_angle_atom_site_label_3
_geom_angle
_geom_angle_publ_flag
O1 Zn1 N1 96.81(10) y
O1 Zn1 Cl3 112.05(8) y
N1 Zn1 Cl3 113.83(8) y
O1 Zn1 Cl2 113.39(8) y
N1 Zn1 Cl2 109.80(8) y
Cl3 Zn1 Cl2 110.39(4) y
C2 O1 Zn1 125.2(2) ?
C7 N1 C8 116.6(3) ?
C7 N1 Zn1 120.1(2) ?
C8 N1 Zn1 123.2(2) ?
C9 N2 C10 114.4(3) ?
C9 N2 H2A 108.7 ?
C10 N2 H2A 108.7 ?
C9 N2 H2B 108.7 ?
C10 N2 H2B 108.7 ?
H2A N2 H2B 107.6 ?
C6 C1 C2 120.0(3) ?
C6 C1 C7 114.9(3) ?
C2 C1 C7 125.1(3) ?
O1 C2 C3 119.9(3) ?
O1 C2 C1 124.6(3) ?
C3 C2 C1 115.5(3) ?
C4 C3 C2 123.8(3) ?
C4 C3 Br1 118.0(3) ?
C2 C3 Br1 118.2(2) ?
C3 C4 C5 118.7(4) ?
C3 C4 H4 120.6 ?
C5 C4 H4 120.6 ?
C6 C5 C4 120.8(4) ?
C6 C5 Cl1 120.6(3) ?
C4 C5 Cl1 118.6(3) ?
C5 C6 C1 121.2(4) ?
C5 C6 H6 119.4 ?
C1 C6 H6 119.4 ?
N1 C7 C1 128.2(3) ?
N1 C7 H7 115.9 ?
C1 C7 H7 115.9 ?
N1 C8 C9 112.7(3) ?
N1 C8 H8A 109.1 ?
C9 C8 H8A 109.1 ?
N1 C8 H8B 109.1 ?
C9 C8 H8B 109.1 ?
H8A C8 H8B 107.8 ?
N2 C9 C8 113.5(3) ?
N2 C9 H9A 108.9 ?
C8 C9 H9A 108.9 ?
N2 C9 H9B 108.9 ?
C8 C9 H9B 108.9 ?
H9A C9 H9B 107.7 ?
C11 C10 N2 108.3(3) ?
C11 C10 C12 112.9(4) ?
N2 C10 C12 109.9(3) ?
C11 C10 H10 108.5 ?
N2 C10 H10 108.5 ?
C12 C10 H10 108.5 ?
C10 C11 H11A 109.5 ?
C10 C11 H11B 109.5 ?
H11A C11 H11B 109.5 ?
C10 C11 H11C 109.5 ?
H11A C11 H11C 109.5 ?
H11B C11 H11C 109.5 ?
C10 C12 H12A 109.5 ?
C10 C12 H12B 109.5 ?
H12A C12 H12B 109.5 ?
C10 C12 H12C 109.5 ?
H12A C12 H12C 109.5 ?
H12B C12 H12C 109.5 ?

loop_
_geom_bond_atom_site_label_1
_geom_bond_atom_site_label_2
_geom_bond_distance
_geom_bond_publ_flag
Zn1 O1 1.923(2) y
Zn1 N1 2.013(3) y
Zn1 Cl3 2.2306(10) y
Zn1 Cl2 2.2511(10) y
Br1 C3 1.890(3) ?
Cl1 C5 1.752(4) ?
O1 C2 1.295(4) ?
N1 C7 1.276(4) ?
N1 C8 1.475(4) ?
N2 C9 1.485(4) ?
N2 C10 1.508(5) ?
N2 H2A 0.9000 ?
N2 H2B 0.9000 ?
C1 C6 1.403(5) ?
C1 C2 1.421(4) ?
C1 C7 1.450(5) ?
C2 C3 1.405(5) ?
C3 C4 1.373(5) ?
C4 C5 1.374(6) ?
C4 H4 0.9300 ?
C5 C6 1.353(6) ?
C6 H6 0.9300 ?
C7 H7 0.9300 ?
C8 C9 1.494(5) ?
C8 H8A 0.9700 ?
C8 H8B 0.9700 ?
C9 H9A 0.9700 ?
C9 H9B 0.9700 ?
C10 C11 1.507(6) ?
C10 C12 1.521(6) ?
C10 H10 0.9800 ?
C11 H11A 0.9600 ?
C11 H11B 0.9600 ?
C11 H11C 0.9600 ?
C12 H12A 0.9600 ?
C12 H12B 0.9600 ?
C12 H12C 0.9600 ?

loop_
_geom_hbond_atom_site_label_D
_geom_hbond_atom_site_label_H
_geom_hbond_atom_site_label_A
_geom_hbond_site_symmetry_A
_geom_hbond_distance_DH
_geom_hbond_distance_HA
_geom_hbond_distance_DA
_geom_hbond_angle_DHA
N2 H2A Cl3 . 0.90 2.63 3.292(3) 131
N2 H2A Cl2 2_545 0.90 2.74 3.369(3) 128
N2 H2B Cl2 4_565 0.90 2.35 3.253(3) 179
C9 H9B Br1 2_555 0.97 2.82 3.655(3) 144
C10 H10 Cl1 1_455 0.98 2.81 3.658(3) 145
